data_1514724
loop_
_publ_author_name
'Turner, Joshua'
'Abdalla, Joseph A. B.'
'Bates, Joshua I.'
'Tirfoin, Remi'
'Kelly, Michael J.'
'Phillips, Nicholas'
'Aldridge, Simon'

_publ_section_title
;
 Formation of sub-valent carbenoid ligands by metal-mediated
 dehydrogenation chemistry: coordination and activation of
 H2Ga{(NDippCMe)2CH}
;
_journal_issue 11
_journal_name_full 'Chemical Science'
_journal_page_first 4245
_journal_paper_doi 10.1039/c3sc52133h
_journal_volume 4
_journal_year 2013
_chemical_formula_moiety 'C37 H48 Ga1 Mn1 N2 O2'
_chemical_formula_sum 'C37 H48 Ga Mn N2 O2'
_chemical_formula_weight 677.45
_space_group_IT_number 2
_symmetry_cell_setting triclinic
_symmetry_space_group_name_Hall '-P 1'
_symmetry_space_group_name_H-M 'P -1'
_atom_sites_solution_hydrogens difmap
_atom_sites_solution_primary other
_audit_creation_date 13-07-01
_audit_creation_method CRYSTALS_ver_14.40
_cell_angle_alpha 90.0077(7)
_cell_angle_beta 90.0065(7)
_cell_angle_gamma 85.7423(5)
_cell_formula_units_Z 4
_cell_length_a 8.83270(10)
_cell_length_b 18.3781(2)
_cell_length_c 20.6752(2)
_cell_measurement_reflns_used 13419
_cell_measurement_temperature 150
_cell_measurement_theta_max 27
_cell_measurement_theta_min 5
_cell_volume 3346.91(6)
_computing_cell_refinement 'DENZO/SCALEPACK (Otwinowski & Minor, 1997)'
_computing_data_collection 'COLLECT (Nonius, 2001).'
_computing_data_reduction 'DENZO/SCALEPACK (Otwinowski & Minor, 1997)'
_computing_molecular_graphics 'CAMERON (Watkin et al., 1996)'
_computing_publication_material 'CRYSTALS (Betteridge et al., 2003)'
_computing_structure_refinement 'CRYSTALS (Betteridge et al., 2003)'
_computing_structure_solution 'Superflip (Palatinus & Chapuis, 2007)'
_diffrn_ambient_temperature 150
_diffrn_measured_fraction_theta_full 0.989
_diffrn_measured_fraction_theta_max 0.985
_diffrn_measurement_device Area
_diffrn_measurement_device_type 'Nonius KappaCCD'
_diffrn_measurement_method \w
_diffrn_radiation_monochromator graphite
_diffrn_radiation_type 'Mo K\a'
_diffrn_radiation_wavelength 0.71073
_diffrn_reflns_av_R_equivalents 0.023
_diffrn_reflns_limit_h_max 11
_diffrn_reflns_limit_h_min -11
_diffrn_reflns_limit_k_max 23
_diffrn_reflns_limit_k_min -23
_diffrn_reflns_limit_l_max 26
_diffrn_reflns_limit_l_min -25
_diffrn_reflns_number 89054
_diffrn_reflns_theta_full 25.028
_diffrn_reflns_theta_max 27.503
_diffrn_reflns_theta_min 5.137
_diffrn_standards_number 0
_exptl_absorpt_coefficient_mu 1.217
_exptl_absorpt_correction_T_max 0.86
_exptl_absorpt_correction_T_min 0.81
_exptl_absorpt_correction_type multi-scan
_exptl_absorpt_process_details 'DENZO/SCALEPACK (Otwinowski & Minor, 1997)'
_exptl_crystal_colour yellow
_exptl_crystal_density_diffrn 1.344
_exptl_crystal_density_method 'not measured'
_exptl_crystal_description block
_exptl_crystal_F_000 1424
_exptl_crystal_size_max 0.210
_exptl_crystal_size_mid 0.180
_exptl_crystal_size_min 0.120
_refine_diff_density_max 0.59
_refine_diff_density_min -0.74
_refine_ls_extinction_method None
_refine_ls_goodness_of_fit_ref 0.9366
_refine_ls_hydrogen_treatment constr
_refine_ls_matrix_type full
_refine_ls_number_parameters 795
_refine_ls_number_reflns 15175
_refine_ls_number_restraints 26
_refine_ls_R_factor_all 0.0560
_refine_ls_R_factor_gt 0.0355
_refine_ls_shift/su_max 0.0009050
_refine_ls_shift/su_mean 0.0000419
_refine_ls_structure_factor_coef Fsqd
_refine_ls_weighting_details
;
 Method, part 1, Chebychev polynomial, (Watkin, 1994, Prince, 1982) 
 [weight] = 1.0/[A~0~*T~0~(x)+A~1~*T~1~(x) ... +A~n-1~]*T~n-1~(x)] 
 where A~i~ are the Chebychev coefficients listed below and x= Fcalc/Fmax 
 Method = Robust Weighting (Prince, 1982) 
 W = [weight] * [1-(deltaF/6*sigmaF)^2^]^2^ 
 A~i~ are: 
 19.9 28.6 13.9 3.51 
;
_refine_ls_weighting_scheme calc
_refine_ls_wR_factor_all 0.0919
_refine_ls_wR_factor_gt 0.0749
_refine_ls_wR_factor_ref 0.0919
_reflns_limit_h_max 11
_reflns_limit_h_min -11
_reflns_limit_k_max 23
_reflns_limit_k_min -23
_reflns_limit_l_max 26
_reflns_limit_l_min 0
_reflns_number_gt 11421
_reflns_number_total 15175
_reflns_threshold_expression I>2.0\s(I)
_oxford_diffrn_Wilson_B_factor 1.88
_oxford_diffrn_Wilson_scale 9.67
_oxford_refine_ls_r_factor_ref 0.0560
_oxford_refine_ls_scale 0.32307(16)
_oxford_reflns_number_all 15175
_oxford_reflns_threshold_expression_ref I>0.0\s(I)
_oxford_structure_analysis_title '077jart13 in P -1'
_cod_data_source_file c3sc52133h.txt
_cod_data_source_block 077jart13
_cod_depositor_comments
;
The following automatic conversions were performed:

'_atom_sites_solution_primary' value 'Other' changed to 'other'
according to
/usr/data/users/saulius/automatic-downloads/retrospective/RSC/lib/dictionaries/cif_core.dic
dictionary named 'cif_core.dic' version 2.4.2 from 2011-04-26.

Automatic conversion script
Id: cif_fix_values 2281 2013-09-26 08:29:07Z andrius 
;
_cod_original_sg_symbol_H-M 'P -1 '
_cod_original_formula_sum 'C37 H48 Ga1 Mn1 N2 O2'
_cod_database_code 1514724

loop_
_symmetry_equiv_pos_as_xyz
x,y,z
-x,-y,-z

loop_
_atom_site_label
_atom_site_type_symbol
_atom_site_fract_x
_atom_site_fract_y
_atom_site_fract_z
_atom_site_U_iso_or_equiv
_atom_site_occupancy
_atom_site_adp_type
_atom_site_refinement_flags_posn
_atom_site_refinement_flags_occupancy
_atom_site_disorder_assembly
_atom_site_disorder_group
Ga1 Ga 0.8317(3) 0.63698(8) 0.25115(3) 0.0185 0.914(14) Uani . P 2 1
Mn2 Mn 0.66391(4) 0.73897(2) 0.240990(16) 0.0248 1.0000 Uani D . . .
C3 C 0.8149(3) 0.79579(15) 0.24817(13) 0.0340 1.0000 Uani . . . .
O4 O 0.9088(3) 0.83767(12) 0.25144(12) 0.0511 1.0000 Uani . . . .
C5 C 0.5040(3) 0.68509(16) 0.18194(13) 0.0350 1.0000 Uani . . . .
C10 C 0.6066(3) 0.71990(15) 0.14183(12) 0.0341 1.0000 Uani . . . .
C12 C 0.5894(4) 0.79555(15) 0.15559(12) 0.0362 1.0000 Uani . . . .
C13 C 0.4773(3) 0.80700(15) 0.20434(13) 0.0358 1.0000 Uani . . . .
C9 C 0.4227(3) 0.73883(17) 0.22031(13) 0.0369 1.0000 Uani . . . .
C4 C 0.2954(4) 0.7258(2) 0.26593(17) 0.0533 1.0000 Uani . . . .
C11 C 0.6249(3) 0.74466(15) 0.32486(13) 0.0351 1.0000 Uani . . . .
O12 O 0.5884(3) 0.75299(14) 0.37863(9) 0.0536 1.0000 Uani . . . .
N14 N 0.9372(2) 0.56938(10) 0.18802(8) 0.0183 1.0000 Uani D . . .
C15 C 0.8841(3) 0.57736(12) 0.12229(10) 0.0197 1.0000 Uani . . . .
C16 C 0.7506(3) 0.54418(13) 0.10507(11) 0.0233 1.0000 Uani . . . .
C19 C 0.6935(3) 0.55687(14) 0.04273(12) 0.0309 1.0000 Uani . . . .
C20 C 0.7646(3) 0.60082(15) -0.00034(11) 0.0323 1.0000 Uani . . . .
C21 C 0.8959(3) 0.63192(15) 0.01702(11) 0.0304 1.0000 Uani . . . .
C24 C 0.9598(3) 0.62045(13) 0.07830(10) 0.0234 1.0000 Uani . . . .
C27 C 1.1050(3) 0.65545(13) 0.09559(11) 0.0261 1.0000 Uani . . . .
C30 C 1.0768(4) 0.73823(15) 0.10349(15) 0.0392 1.0000 Uani . . . .
C32 C 1.2296(3) 0.63837(16) 0.04476(13) 0.0357 1.0000 Uani . . . .
C33 C 0.6698(3) 0.49762(14) 0.15308(12) 0.0278 1.0000 Uani . . . .
C39 C 0.5057(3) 0.48602(18) 0.13465(16) 0.0422 1.0000 Uani . . . .
C44 C 0.7531(3) 0.42222(16) 0.16418(16) 0.0402 1.0000 Uani . . . .
C26 C 1.0467(3) 0.51734(12) 0.20150(11) 0.0204 1.0000 Uani . . . .
C45 C 1.1189(3) 0.47242(14) 0.14714(11) 0.0270 1.0000 Uani . . . .
C28 C 1.0976(3) 0.50117(13) 0.26406(11) 0.0231 1.0000 Uani . . . .
C29 C 1.0339(3) 0.52785(12) 0.32210(11) 0.0213 1.0000 Uani . . . .
N30 N 0.9240(2) 0.58172(10) 0.32502(8) 0.0197 1.0000 Uani D . . .
C46 C 0.8503(3) 0.59702(13) 0.38652(10) 0.0220 1.0000 Uani . . . .
C47 C 0.7174(3) 0.56307(14) 0.40024(11) 0.0268 1.0000 Uani . . . .
C34 C 0.6446(3) 0.57950(16) 0.45916(12) 0.0355 1.0000 Uani . . . .
C35 C 0.7021(4) 0.62805(17) 0.50214(12) 0.0385 1.0000 Uani . . . .
C36 C 0.8332(4) 0.66116(16) 0.48743(12) 0.0359 1.0000 Uani . . . .
C37 C 0.9107(3) 0.64661(14) 0.42970(11) 0.0266 1.0000 Uani . . . .
C38 C 1.0543(3) 0.68410(16) 0.41533(13) 0.0356 1.0000 Uani . . . .
C52 C 1.0200(4) 0.76659(17) 0.40958(16) 0.0467 1.0000 Uani . . . .
C40 C 1.1773(4) 0.6679(2) 0.46713(18) 0.0538 1.0000 Uani . . . .
C41 C 0.6498(3) 0.51017(16) 0.35344(12) 0.0341 1.0000 Uani . . . .
C42 C 0.4930(4) 0.5384(2) 0.33093(19) 0.0577 1.0000 Uani . . . .
C43 C 0.6483(5) 0.43354(18) 0.38122(17) 0.0535 1.0000 Uani . . . .
C53 C 1.0892(3) 0.49047(14) 0.38357(12) 0.0315 1.0000 Uani . . . .
Ga45 Ga 0.3318(3) 0.13704(7) 0.24884(3) 0.0188 0.925(11) Uani . P 1 1
Mn46 Mn 0.16386(4) 0.239002(19) 0.259034(16) 0.0246 1.0000 Uani D . . .
C54 C 0.0038(3) 0.18512(15) 0.31809(13) 0.0342 1.0000 Uani . . . .
C48 C 0.1069(3) 0.22008(15) 0.35822(12) 0.0343 1.0000 Uani . . . .
C49 C 0.0894(4) 0.29534(15) 0.34431(12) 0.0361 1.0000 Uani . . . .
C50 C -0.0231(3) 0.30729(15) 0.29558(12) 0.0358 1.0000 Uani . . . .
C56 C -0.0779(3) 0.23874(16) 0.27981(13) 0.0366 1.0000 Uani . . . .
C57 C -0.2049(4) 0.2257(2) 0.23423(17) 0.0531 1.0000 Uani . . . .
C6 C 0.3155(3) 0.29597(15) 0.25177(13) 0.0337 1.0000 Uani . . . .
O54 O 0.4091(3) 0.33778(12) 0.24850(12) 0.0508 1.0000 Uani . . . .
C55 C 0.1253(3) 0.24441(15) 0.17521(13) 0.0344 1.0000 Uani . . . .
O56 O 0.0886(3) 0.25314(14) 0.12139(9) 0.0540 1.0000 Uani . . . .
N58 N 0.4371(2) 0.06946(10) 0.31198(8) 0.0177 1.0000 Uani D . . .
C59 C 0.3838(3) 0.07720(12) 0.37791(10) 0.0206 1.0000 Uani . . . .
C60 C 0.2503(3) 0.04414(13) 0.39492(11) 0.0228 1.0000 Uani . . . .
C64 C 0.1934(3) 0.05677(14) 0.45715(12) 0.0301 1.0000 Uani . . . .
C61 C 0.2650(3) 0.10075(15) 0.50050(11) 0.0323 1.0000 Uani . . . .
C62 C 0.3953(3) 0.13200(15) 0.48300(11) 0.0297 1.0000 Uani . . . .
C63 C 0.4597(3) 0.12047(13) 0.42162(10) 0.0232 1.0000 Uani . . . .
C65 C 0.6051(3) 0.15525(14) 0.40433(11) 0.0268 1.0000 Uani . . . .
C66 C 0.5766(4) 0.23791(15) 0.39664(14) 0.0382 1.0000 Uani . . . .
C71 C 0.7293(3) 0.13819(16) 0.45518(13) 0.0358 1.0000 Uani . . . .
C74 C 0.1697(3) -0.00251(14) 0.34687(12) 0.0280 1.0000 Uani . . . .
C68 C 0.0061(3) -0.01360(17) 0.36549(15) 0.0404 1.0000 Uani . . . .
C69 C 0.2525(3) -0.07771(16) 0.33541(16) 0.0400 1.0000 Uani . . . .
C70 C 0.5466(3) 0.01729(12) 0.29864(11) 0.0208 1.0000 Uani . . . .
C75 C 0.6190(3) -0.02751(14) 0.35292(11) 0.0271 1.0000 Uani . . . .
C72 C 0.5974(3) 0.00085(13) 0.23577(11) 0.0225 1.0000 Uani . . . .
C76 C 0.5339(3) 0.02756(12) 0.17798(10) 0.0212 1.0000 Uani . . . .
N82 N 0.4243(2) 0.08172(10) 0.17488(8) 0.0196 1.0000 Uani D . . .
C87 C 0.3507(3) 0.09720(13) 0.11360(10) 0.0220 1.0000 Uani . . . .
C88 C 0.2170(3) 0.06316(14) 0.09975(11) 0.0281 1.0000 Uani . . . .
C89 C 0.1446(3) 0.07968(17) 0.04090(12) 0.0362 1.0000 Uani . . . .
C90 C 0.2023(3) 0.12806(16) -0.00221(12) 0.0375 1.0000 Uani . . . .
C91 C 0.3330(3) 0.16125(15) 0.01254(12) 0.0346 1.0000 Uani . . . .
C92 C 0.4107(3) 0.14650(14) 0.07030(11) 0.0269 1.0000 Uani . . . .
C81 C 0.5545(3) 0.18407(16) 0.08464(13) 0.0350 1.0000 Uani . . . .
C7 C 0.6775(4) 0.1679(2) 0.03284(18) 0.0547 1.0000 Uani . . . .
C83 C 0.5195(4) 0.26652(17) 0.09047(16) 0.0476 1.0000 Uani . . . .
C93 C 0.1496(3) 0.01017(16) 0.14653(12) 0.0337 1.0000 Uani . . . .
C94 C -0.0074(4) 0.0384(2) 0.16877(19) 0.0577 1.0000 Uani . . . .
C86 C 0.1485(5) -0.06658(18) 0.11877(17) 0.0547 1.0000 Uani . . . .
C95 C 0.5891(3) -0.00982(14) 0.11648(12) 0.0310 1.0000 Uani . . . .
Ga2 Ga 0.882(4) 0.6456(6) 0.2515(2) 0.0184 0.086(14) Uani D P 2 2
Ga3 Ga 0.384(4) 0.1459(5) 0.2483(2) 0.0164 0.075(11) Uani D P 1 2
H51 H 0.4879 0.6323 0.1822 0.0434 1.0000 Uiso R . . .
H101 H 0.6748 0.6958 0.1097 0.0415 1.0000 Uiso R . . .
H121 H 0.6451 0.8331 0.1341 0.0446 1.0000 Uiso R . . .
H131 H 0.4426 0.8543 0.2229 0.0433 1.0000 Uiso R . . .
H42 H 0.3109 0.7520 0.3055 0.0808 1.0000 Uiso R . . .
H41 H 0.2940 0.6738 0.2758 0.0812 1.0000 Uiso R . . .
H43 H 0.1995 0.7437 0.2469 0.0811 1.0000 Uiso R . . .
H191 H 0.6047 0.5348 0.0293 0.0374 1.0000 Uiso R . . .
H201 H 0.7236 0.6087 -0.0420 0.0381 1.0000 Uiso R . . .
H211 H 0.9436 0.6621 -0.0126 0.0370 1.0000 Uiso R . . .
H271 H 1.1430 0.6354 0.1373 0.0305 1.0000 Uiso R . . .
H301 H 1.1710 0.7586 0.1158 0.0590 1.0000 Uiso R . . .
H303 H 1.0410 0.7593 0.0625 0.0587 1.0000 Uiso R . . .
H302 H 1.0018 0.7487 0.1368 0.0589 1.0000 Uiso R . . .
H321 H 1.3231 0.6567 0.0604 0.0552 1.0000 Uiso R . . .
H323 H 1.1993 0.6628 0.0050 0.0547 1.0000 Uiso R . . .
H322 H 1.2433 0.5864 0.0384 0.0550 1.0000 Uiso R . . .
H331 H 0.6671 0.5243 0.1953 0.0334 1.0000 Uiso R . . .
H393 H 0.4554 0.4630 0.1703 0.0651 1.0000 Uiso R . . .
H392 H 0.4500 0.5321 0.1243 0.0645 1.0000 Uiso R . . .
H391 H 0.5048 0.4546 0.0972 0.0644 1.0000 Uiso R . . .
H443 H 0.6913 0.3931 0.1906 0.0610 1.0000 Uiso R . . .
H442 H 0.8497 0.4277 0.1857 0.0608 1.0000 Uiso R . . .
H441 H 0.7696 0.3994 0.1226 0.0610 1.0000 Uiso R . . .
H453 H 1.1789 0.4309 0.1644 0.0417 1.0000 Uiso R . . .
H452 H 1.1847 0.5014 0.1227 0.0424 1.0000 Uiso R . . .
H451 H 1.0417 0.4556 0.1192 0.0425 1.0000 Uiso R . . .
H281 H 1.1822 0.4669 0.2680 0.0281 1.0000 Uiso R . . .
H341 H 0.5548 0.5571 0.4692 0.0432 1.0000 Uiso R . . .
H351 H 0.6520 0.6385 0.5415 0.0463 1.0000 Uiso R . . .
H361 H 0.8717 0.6941 0.5172 0.0432 1.0000 Uiso R . . .
H381 H 1.0963 0.6654 0.3739 0.0430 1.0000 Uiso R . . .
H521 H 1.1098 0.7890 0.3961 0.0699 1.0000 Uiso R . . .
H523 H 0.9859 0.7859 0.4515 0.0696 1.0000 Uiso R . . .
H522 H 0.9402 0.7765 0.3778 0.0699 1.0000 Uiso R . . .
H401 H 1.2691 0.6886 0.4533 0.0800 1.0000 Uiso R . . .
H403 H 1.1420 0.6908 0.5073 0.0799 1.0000 Uiso R . . .
H402 H 1.1949 0.6156 0.4723 0.0799 1.0000 Uiso R . . .
H411 H 0.7154 0.5065 0.3144 0.0409 1.0000 Uiso R . . .
H423 H 0.4540 0.5041 0.3010 0.0877 1.0000 Uiso R . . .
H422 H 0.4980 0.5862 0.3107 0.0884 1.0000 Uiso R . . .
H421 H 0.4281 0.5425 0.3687 0.0870 1.0000 Uiso R . . .
H433 H 0.6104 0.4018 0.3487 0.0820 1.0000 Uiso R . . .
H432 H 0.7509 0.4164 0.3937 0.0820 1.0000 Uiso R . . .
H431 H 0.5819 0.4349 0.4189 0.0821 1.0000 Uiso R . . .
H533 H 1.1035 0.5265 0.4161 0.0483 1.0000 Uiso R . . .
H532 H 1.1835 0.4612 0.3759 0.0477 1.0000 Uiso R . . .
H531 H 1.0124 0.4594 0.3979 0.0488 1.0000 Uiso R . . .
H541 H -0.0096 0.1320 0.3170 0.0424 1.0000 Uiso R . . .
H481 H 0.1757 0.1964 0.3905 0.0421 1.0000 Uiso R . . .
H491 H 0.1447 0.3330 0.3656 0.0443 1.0000 Uiso R . . .
H501 H -0.0591 0.3548 0.2771 0.0429 1.0000 Uiso R . . .
H572 H -0.1882 0.2506 0.1939 0.0805 1.0000 Uiso R . . .
H571 H -0.3011 0.2453 0.2521 0.0811 1.0000 Uiso R . . .
H573 H -0.2096 0.1736 0.2256 0.0811 1.0000 Uiso R . . .
H641 H 0.1042 0.0350 0.4705 0.0364 1.0000 Uiso R . . .
H611 H 0.2232 0.1089 0.5424 0.0390 1.0000 Uiso R . . .
H621 H 0.4439 0.1625 0.5125 0.0364 1.0000 Uiso R . . .
H651 H 0.6434 0.1351 0.3624 0.0313 1.0000 Uiso R . . .
H661 H 0.6701 0.2591 0.3846 0.0568 1.0000 Uiso R . . .
H663 H 0.5399 0.2594 0.4373 0.0569 1.0000 Uiso R . . .
H662 H 0.5013 0.2486 0.3636 0.0571 1.0000 Uiso R . . .
H711 H 0.8219 0.1571 0.4406 0.0547 1.0000 Uiso R . . .
H713 H 0.6987 0.1612 0.4952 0.0551 1.0000 Uiso R . . .
H712 H 0.7445 0.0862 0.4612 0.0546 1.0000 Uiso R . . .
H741 H 0.1658 0.0237 0.3046 0.0336 1.0000 Uiso R . . .
H683 H -0.0432 -0.0371 0.3299 0.0619 1.0000 Uiso R . . .
H682 H 0.0048 -0.0447 0.4031 0.0617 1.0000 Uiso R . . .
H681 H -0.0493 0.0331 0.3751 0.0614 1.0000 Uiso R . . .
H693 H 0.1898 -0.1068 0.3095 0.0598 1.0000 Uiso R . . .
H692 H 0.2696 -0.1012 0.3767 0.0599 1.0000 Uiso R . . .
H691 H 0.3486 -0.0733 0.3136 0.0599 1.0000 Uiso R . . .
H753 H 0.6784 -0.0684 0.3356 0.0422 1.0000 Uiso R . . .
H752 H 0.6838 0.0019 0.3776 0.0426 1.0000 Uiso R . . .
H751 H 0.5431 -0.0451 0.3808 0.0424 1.0000 Uiso R . . .
H721 H 0.6828 -0.0336 0.2319 0.0277 1.0000 Uiso R . . .
H891 H 0.0539 0.0575 0.0309 0.0442 1.0000 Uiso R . . .
H901 H 0.1524 0.1382 -0.0417 0.0453 1.0000 Uiso R . . .
H911 H 0.3714 0.1942 -0.0171 0.0421 1.0000 Uiso R . . .
H811 H 0.5955 0.1659 0.1264 0.0427 1.0000 Uiso R . . .
H71 H 0.7689 0.1893 0.0469 0.0811 1.0000 Uiso R . . .
H73 H 0.6419 0.1902 -0.0074 0.0811 1.0000 Uiso R . . .
H72 H 0.6960 0.1158 0.0276 0.0808 1.0000 Uiso R . . .
H831 H 0.6099 0.2892 0.1027 0.0719 1.0000 Uiso R . . .
H833 H 0.4428 0.2769 0.1230 0.0720 1.0000 Uiso R . . .
H832 H 0.4834 0.2865 0.0490 0.0719 1.0000 Uiso R . . .
H931 H 0.2147 0.0063 0.1856 0.0409 1.0000 Uiso R . . .
H943 H -0.0461 0.0050 0.1997 0.0878 1.0000 Uiso R . . .
H942 H -0.0031 0.0866 0.1882 0.0885 1.0000 Uiso R . . .
H941 H -0.0727 0.0419 0.1309 0.0869 1.0000 Uiso R . . .
H863 H 0.1092 -0.0979 0.1512 0.0828 1.0000 Uiso R . . .
H862 H 0.2504 -0.0843 0.1068 0.0832 1.0000 Uiso R . . .
H861 H 0.0838 -0.0653 0.0810 0.0831 1.0000 Uiso R . . .
H953 H 0.6043 0.0259 0.0845 0.0482 1.0000 Uiso R . . .
H952 H 0.6836 -0.0391 0.1245 0.0475 1.0000 Uiso R . . .
H951 H 0.5123 -0.0409 0.1018 0.0485 1.0000 Uiso R . . .

loop_
_atom_site_aniso_label
_atom_site_aniso_U_11
_atom_site_aniso_U_22
_atom_site_aniso_U_33
_atom_site_aniso_U_23
_atom_site_aniso_U_13
_atom_site_aniso_U_12
Ga1 0.0221(6) 0.01787(18) 0.01549(16) 0.00001(12) -0.00046(16) -0.0004(3)
Mn2 0.0332(2) 0.02156(18) 0.01856(16) -0.00089(13) -0.00066(14) 0.00542(15)
C3 0.0456(16) 0.0260(13) 0.0298(12) -0.0004(10) -0.0013(11) 0.0023(12)
O4 0.0594(15) 0.0374(12) 0.0582(14) -0.0039(10) -0.0020(11) -0.0154(11)
C5 0.0376(15) 0.0327(14) 0.0336(13) -0.0029(11) -0.0102(11) 0.0060(11)
C10 0.0434(16) 0.0366(14) 0.0200(11) -0.0030(10) -0.0040(10) 0.0112(12)
C12 0.0519(17) 0.0333(14) 0.0215(11) 0.0071(10) -0.0040(11) 0.0091(12)
C13 0.0438(16) 0.0319(14) 0.0288(12) 0.0005(10) -0.0043(11) 0.0156(12)
C9 0.0331(14) 0.0452(16) 0.0306(13) -0.0003(11) -0.0030(11) 0.0099(12)
C4 0.0387(18) 0.066(2) 0.0538(19) 0.0070(16) 0.0057(14) 0.0068(16)
C11 0.0440(16) 0.0310(14) 0.0290(13) -0.0030(10) -0.0010(11) 0.0062(12)
O12 0.0729(17) 0.0635(15) 0.0215(9) -0.0061(9) 0.0061(10) 0.0137(13)
N14 0.0203(9) 0.0195(9) 0.0151(8) -0.0002(7) -0.0009(7) -0.0022(7)
C15 0.0209(11) 0.0220(11) 0.0160(9) -0.0032(8) -0.0001(8) 0.0009(9)
C16 0.0257(12) 0.0225(11) 0.0219(10) -0.0030(8) -0.0046(9) -0.0023(9)
C19 0.0349(14) 0.0326(13) 0.0249(12) -0.0060(10) -0.0090(10) -0.0014(11)
C20 0.0396(15) 0.0383(14) 0.0176(10) -0.0020(10) -0.0060(10) 0.0059(12)
C21 0.0370(14) 0.0352(14) 0.0182(10) 0.0025(9) 0.0026(9) 0.0019(11)
C24 0.0271(12) 0.0243(11) 0.0181(10) -0.0003(8) 0.0021(8) 0.0017(9)
C27 0.0300(13) 0.0268(12) 0.0221(11) 0.0039(9) 0.0026(9) -0.0057(10)
C30 0.0462(17) 0.0307(14) 0.0412(15) -0.0021(11) 0.0062(12) -0.0056(12)
C32 0.0354(15) 0.0387(15) 0.0330(13) 0.0051(11) 0.0095(11) -0.0020(12)
C33 0.0272(12) 0.0280(12) 0.0295(12) 0.0012(9) -0.0048(9) -0.0096(10)
C39 0.0306(15) 0.0438(17) 0.0537(18) 0.0061(14) -0.0107(13) -0.0125(13)
C44 0.0384(16) 0.0307(14) 0.0526(17) 0.0108(12) -0.0094(13) -0.0095(12)
C26 0.0189(10) 0.0191(10) 0.0233(10) -0.0022(8) 0.0032(8) -0.0020(8)
C45 0.0252(12) 0.0302(13) 0.0248(11) -0.0012(9) 0.0017(9) 0.0032(10)
C28 0.0218(11) 0.0234(11) 0.0239(11) 0.0011(9) -0.0040(8) -0.0011(9)
C29 0.0225(11) 0.0194(10) 0.0225(10) 0.0021(8) -0.0060(8) -0.0044(9)
N30 0.0239(10) 0.0198(9) 0.0153(8) -0.0009(7) -0.0006(7) -0.0018(7)
C46 0.0292(12) 0.0231(11) 0.0137(9) 0.0025(8) -0.0015(8) -0.0007(9)
C47 0.0319(13) 0.0291(12) 0.0199(10) 0.0043(9) 0.0014(9) -0.0052(10)
C34 0.0378(15) 0.0431(16) 0.0258(12) 0.0061(11) 0.0082(10) -0.0038(12)
C35 0.0506(17) 0.0447(16) 0.0190(11) 0.0009(10) 0.0091(11) 0.0035(13)
C36 0.0509(17) 0.0362(14) 0.0200(11) -0.0061(10) 0.0013(11) -0.0004(13)
C37 0.0354(13) 0.0266(12) 0.0178(10) -0.0007(9) -0.0014(9) -0.0017(10)
C38 0.0402(15) 0.0390(15) 0.0288(12) -0.0104(11) -0.0029(11) -0.0114(12)
C52 0.059(2) 0.0401(17) 0.0433(16) 0.0026(13) -0.0082(14) -0.0186(15)
C40 0.0456(19) 0.0485(19) 0.068(2) -0.0142(16) -0.0215(16) -0.0053(15)
C41 0.0380(15) 0.0403(15) 0.0259(12) 0.0043(10) 0.0018(10) -0.0153(12)
C42 0.0435(19) 0.064(2) 0.067(2) 0.0015(18) -0.0185(16) -0.0158(17)
C43 0.074(3) 0.0395(17) 0.0490(18) 0.0021(14) -0.0018(17) -0.0161(17)
C53 0.0397(15) 0.0292(13) 0.0243(11) 0.0041(9) -0.0066(10) 0.0055(11)
Ga45 0.0227(5) 0.01797(17) 0.01560(16) 0.00034(11) 0.00018(16) 0.0000(3)
Mn46 0.0327(2) 0.02122(18) 0.01879(16) 0.00106(13) 0.00024(13) 0.00541(15)
C54 0.0389(15) 0.0307(13) 0.0319(13) 0.0033(10) 0.0096(11) 0.0038(11)
C48 0.0434(16) 0.0380(15) 0.0192(11) 0.0042(10) 0.0030(10) 0.0124(12)
C49 0.0507(17) 0.0322(14) 0.0236(12) -0.0056(10) 0.0010(11) 0.0092(12)
C50 0.0446(16) 0.0328(14) 0.0270(12) 0.0005(10) 0.0035(11) 0.0179(12)
C56 0.0342(15) 0.0412(15) 0.0324(13) -0.0021(11) 0.0031(11) 0.0101(12)
C57 0.0356(17) 0.070(2) 0.0520(19) -0.0052(17) -0.0076(14) 0.0058(16)
C6 0.0438(16) 0.0272(13) 0.0289(12) 0.0006(10) 0.0009(11) 0.0045(12)
O54 0.0564(15) 0.0379(12) 0.0598(14) 0.0027(10) 0.0027(11) -0.0143(11)
C55 0.0437(16) 0.0300(13) 0.0281(12) 0.0046(10) 0.0004(11) 0.0065(12)
O56 0.0713(16) 0.0653(16) 0.0228(10) 0.0059(9) -0.0065(10) 0.0127(13)
N58 0.0192(9) 0.0192(9) 0.0147(8) -0.0001(6) 0.0001(6) -0.0018(7)
C59 0.0248(11) 0.0216(11) 0.0151(9) 0.0033(8) 0.0001(8) 0.0008(9)
C60 0.0262(12) 0.0211(11) 0.0211(10) 0.0050(8) 0.0025(8) -0.0013(9)
C64 0.0319(13) 0.0339(13) 0.0241(11) 0.0078(10) 0.0085(10) 0.0001(11)
C61 0.0384(14) 0.0405(15) 0.0169(10) 0.0018(10) 0.0055(9) 0.0052(12)
C62 0.0367(14) 0.0336(13) 0.0180(10) -0.0013(9) -0.0020(9) 0.0027(11)
C63 0.0277(12) 0.0247(11) 0.0166(10) 0.0011(8) -0.0029(8) 0.0007(9)
C65 0.0297(13) 0.0294(12) 0.0218(11) -0.0040(9) -0.0022(9) -0.0056(10)
C66 0.0461(17) 0.0280(14) 0.0415(15) 0.0029(11) -0.0085(12) -0.0091(12)
C71 0.0316(14) 0.0419(16) 0.0341(13) -0.0029(11) -0.0084(11) -0.0041(12)
C74 0.0281(13) 0.0287(13) 0.0281(12) 0.0001(9) 0.0061(9) -0.0090(10)
C68 0.0302(14) 0.0409(16) 0.0516(17) -0.0046(13) 0.0081(12) -0.0122(12)
C69 0.0365(15) 0.0321(14) 0.0527(17) -0.0099(12) 0.0068(13) -0.0108(12)
C70 0.0191(10) 0.0202(10) 0.0232(10) 0.0038(8) -0.0034(8) -0.0030(8)
C75 0.0279(12) 0.0288(12) 0.0238(11) 0.0041(9) -0.0020(9) 0.0028(10)
C72 0.0228(11) 0.0214(11) 0.0229(11) -0.0008(8) 0.0031(8) 0.0007(9)
C76 0.0237(11) 0.0194(10) 0.0206(10) -0.0026(8) 0.0050(8) -0.0030(9)
N82 0.0238(10) 0.0204(9) 0.0145(8) 0.0003(7) 0.0010(7) -0.0020(7)
C87 0.0294(12) 0.0234(11) 0.0131(9) -0.0025(8) 0.0003(8) -0.0006(9)
C88 0.0328(13) 0.0306(13) 0.0213(11) -0.0045(9) -0.0012(9) -0.0047(10)
C89 0.0358(15) 0.0467(16) 0.0265(12) -0.0074(11) -0.0075(10) -0.0048(12)
C90 0.0473(17) 0.0438(16) 0.0202(11) -0.0002(10) -0.0090(11) 0.0044(13)
C91 0.0499(17) 0.0357(14) 0.0179(11) 0.0041(10) -0.0007(10) -0.0015(12)
C92 0.0355(14) 0.0278(12) 0.0175(10) 0.0002(9) 0.0017(9) -0.0037(10)
C81 0.0415(15) 0.0363(14) 0.0285(12) 0.0096(10) 0.0033(11) -0.0117(12)
C7 0.051(2) 0.0478(19) 0.066(2) 0.0109(16) 0.0214(17) -0.0080(16)
C83 0.060(2) 0.0397(17) 0.0450(17) -0.0031(13) 0.0094(15) -0.0187(15)
C93 0.0364(15) 0.0415(15) 0.0255(12) -0.0041(10) 0.0000(10) -0.0176(12)
C94 0.0446(19) 0.063(2) 0.067(2) -0.0030(18) 0.0181(17) -0.0151(17)
C86 0.077(3) 0.0370(17) 0.0516(19) -0.0012(14) 0.0030(17) -0.0154(17)
C95 0.0395(15) 0.0295(13) 0.0231(11) -0.0033(9) 0.0064(10) 0.0036(11)
Ga2 0.032(8) 0.0133(19) 0.0092(16) -0.0013(11) -0.0010(19) 0.001(3)
Ga3 0.030(7) 0.011(2) 0.0071(17) 0.0010(12) 0.003(2) 0.003(2)

loop_
_atom_type_symbol
_atom_type_scat_dispersion_real
_atom_type_scat_dispersion_imag
_atom_type_scat_Cromer_Mann_a1
_atom_type_scat_Cromer_Mann_b1
_atom_type_scat_Cromer_Mann_a2
_atom_type_scat_Cromer_Mann_b2
_atom_type_scat_Cromer_Mann_a3
_atom_type_scat_Cromer_Mann_b3
_atom_type_scat_Cromer_Mann_a4
_atom_type_scat_Cromer_Mann_b4
_atom_type_scat_Cromer_Mann_c
_atom_type_scat_source
C 0.0033 0.0016 2.3100 20.8439 1.0200 10.2075 1.5886 0.5687 0.8650 51.6512 0.2156 'International Tables Vol C 4.2.6.8 and 6.1.1.4'
H 0.0000 0.0000 0.4930 10.5109 0.3229 26.1257 0.1402 3.1424 0.0408 57.7998 0.0030 'International Tables Vol C 4.2.6.8 and 6.1.1.4'
O 0.0106 0.0060 3.0485 13.2771 2.2868 5.7011 1.5463 0.3239 0.8670 32.9089 0.2508 'International Tables Vol C 4.2.6.8 and 6.1.1.4'
N 0.0061 0.0033 12.2126 0.0057 3.1322 9.8933 2.0125 28.9975 1.1663 0.5826 -11.5290 'International Tables Vol C 4.2.6.8 and 6.1.1.4'
Ga 0.2307 1.6083 15.2354 3.0669 6.7006 0.2412 4.3591 10.7805 2.9623 61.4135 1.7189 'International Tables Vol C 4.2.6.8 and 6.1.1.4'
Mn 0.3368 0.7283 11.2819 5.3409 7.3573 0.3432 3.0193 17.8674 2.2441 83.7543 1.0896 'International Tables Vol C 4.2.6.8 and 6.1.1.4'

loop_
_geom_angle_atom_site_label_1
_geom_angle_atom_site_label_2
_geom_angle_atom_site_label_3
_geom_angle
_geom_angle_publ_flag
Mn2 Ga1 N14 133.67(6) yes
Mn2 Ga1 N30 134.61(6) yes
N14 Ga1 N30 91.72(8) yes
Ga1 Mn2 C3 90.30(12) yes
Ga1 Mn2 C5 94.66(10) yes
C3 Mn2 C5 150.33(12) yes
Ga1 Mn2 C10 95.69(8) yes
C3 Mn2 C10 112.05(12) yes
C5 Mn2 C10 38.37(11) yes
Ga1 Mn2 C12 128.90(8) yes
C3 Mn2 C12 90.02(12) yes
C5 Mn2 C12 64.31(11) yes
C10 Mn2 C12 38.69(10) yes
Ga1 Mn2 C13 158.27(10) yes
C3 Mn2 C13 105.58(12) yes
C5 Mn2 C13 64.23(11) yes
C10 Mn2 C13 64.86(10) yes
C12 Mn2 C13 38.86(11) yes
Ga1 Mn2 C9 125.92(12) yes
C3 Mn2 C9 143.45(12) yes
C5 Mn2 C9 38.23(10) yes
C10 Mn2 C9 64.47(11) yes
C12 Mn2 C9 64.52(12) yes
Ga1 Mn2 C11 93.97(9) yes
C3 Mn2 C11 92.03(13) yes
C5 Mn2 C11 116.70(13) yes
C10 Mn2 C11 153.93(13) yes
C12 Mn2 C11 137.08(12) yes
C13 Mn2 C9 38.35(11) yes
C13 Mn2 C11 100.07(12) yes
C9 Mn2 C11 90.35(12) yes
C3 Mn2 C5 150.33(12) yes
C3 Mn2 C10 112.05(12) yes
C5 Mn2 C10 38.37(11) yes
C3 Mn2 C12 90.02(12) yes
C5 Mn2 C12 64.31(11) yes
C10 Mn2 C12 38.69(10) yes
C3 Mn2 C13 105.58(12) yes
C5 Mn2 C13 64.23(11) yes
C10 Mn2 C13 64.86(10) yes
C12 Mn2 C13 38.86(11) yes
C3 Mn2 C9 143.45(12) yes
C5 Mn2 C9 38.23(10) yes
C10 Mn2 C9 64.47(11) yes
C12 Mn2 C9 64.52(12) yes
C13 Mn2 C9 38.35(11) yes
C3 Mn2 C11 92.03(13) yes
C5 Mn2 C11 116.70(13) yes
C10 Mn2 C11 153.93(13) yes
C12 Mn2 C11 137.08(12) yes
C13 Mn2 C11 100.07(12) yes
C3 Mn2 Ga2 79.6(8) yes
C5 Mn2 Ga2 103.4(6) yes
C10 Mn2 Ga2 98.6(2) yes
C12 Mn2 Ga2 127.1(2) yes
C13 Mn2 Ga2 163.5(2) yes
C9 Mn2 C11 90.35(12) yes
C9 Mn2 Ga2 136.4(8) yes
C11 Mn2 Ga2 95.33(18) yes
Mn2 C3 O4 175.3(3) yes
Mn2 C5 C10 70.24(16) yes
Mn2 C5 C9 71.34(16) yes
C10 C5 C9 108.7(3) yes
Mn2 C5 H51 126.2 no
C10 C5 H51 126.1 no
C9 C5 H51 125.1 no
Mn2 C10 C5 71.39(15) yes
Mn2 C10 C12 69.97(14) yes
C5 C10 C12 107.5(2) yes
Mn2 C10 H101 125.2 no
C5 C10 H101 125.8 no
C12 C10 H101 126.7 no
Mn2 C12 C10 71.34(14) yes
Mn2 C12 C13 70.71(14) yes
C10 C12 C13 108.1(3) yes
Mn2 C12 H121 124.4 no
C10 C12 H121 125.2 no
C13 C12 H121 126.7 no
Mn2 C13 C12 70.43(15) yes
Mn2 C13 C9 72.40(15) yes
C12 C13 C9 108.4(2) yes
Mn2 C13 H131 124.0 no
C12 C13 H131 125.5 no
C9 C13 H131 126.1 no
Mn2 C9 C5 70.43(16) yes
Mn2 C9 C13 69.25(16) yes
C5 C9 C13 107.3(3) yes
Mn2 C9 C4 128.5(2) yes
C5 C9 C4 125.9(3) yes
C13 C9 C4 126.7(3) yes
C9 C4 H42 108.6 no
C9 C4 H41 110.6 no
H42 C4 H41 108.9 no
C9 C4 H43 109.7 no
H42 C4 H43 109.1 no
H41 C4 H43 109.9 no
Mn2 C11 O12 173.8(3) yes
Ga1 N14 C15 114.96(14) yes
Ga1 N14 C26 126.22(15) yes
C15 N14 C26 118.79(18) yes
C15 N14 C26 118.79(18) yes
C15 N14 Ga2 119.9(4) yes
C26 N14 Ga2 120.0(7) yes
N14 C15 C16 117.98(19) yes
N14 C15 C24 120.1(2) yes
C16 C15 C24 121.8(2) yes
C15 C16 C19 117.6(2) yes
C15 C16 C33 121.3(2) yes
C19 C16 C33 121.2(2) yes
C16 C19 C20 121.2(2) yes
C16 C19 H191 119.8 no
C20 C19 H191 119.1 no
C19 C20 C21 120.5(2) yes
C19 C20 H201 119.5 no
C21 C20 H201 120.0 no
C20 C21 C24 121.1(2) yes
C20 C21 H211 120.0 no
C24 C21 H211 118.9 no
C15 C24 C21 117.9(2) yes
C15 C24 C27 122.5(2) yes
C21 C24 C27 119.6(2) yes
C24 C27 C30 111.4(2) yes
C24 C27 C32 111.5(2) yes
C30 C27 C32 109.7(2) yes
C24 C27 H271 108.8 no
C30 C27 H271 107.6 no
C32 C27 H271 107.6 no
C27 C30 H301 109.3 no
C27 C30 H303 109.1 no
H301 C30 H303 109.6 no
C27 C30 H302 109.4 no
H301 C30 H302 109.4 no
H303 C30 H302 110.1 no
C27 C32 H321 108.4 no
C27 C32 H323 108.5 no
H321 C32 H323 109.8 no
C27 C32 H322 109.3 no
H321 C32 H322 110.0 no
H323 C32 H322 110.8 no
C16 C33 C39 113.9(2) yes
C16 C33 C44 113.0(2) yes
C39 C33 C44 107.9(2) yes
C16 C33 H331 106.8 no
C39 C33 H331 107.3 no
C44 C33 H331 107.8 no
C33 C39 H393 109.8 no
C33 C39 H392 111.0 no
H393 C39 H392 109.1 no
C33 C39 H391 109.5 no
H393 C39 H391 108.8 no
H392 C39 H391 108.7 no
C33 C44 H443 109.5 no
C33 C44 H442 109.8 no
H443 C44 H442 109.6 no
C33 C44 H441 107.8 no
H443 C44 H441 109.7 no
H442 C44 H441 110.4 no
N14 C26 C45 119.34(19) yes
N14 C26 C28 123.4(2) yes
C45 C26 C28 117.3(2) yes
C26 C45 H453 110.0 no
C26 C45 H452 109.7 no
H453 C45 H452 108.3 no
C26 C45 H451 110.1 no
H453 C45 H451 109.2 no
H452 C45 H451 109.5 no
C26 C28 C29 127.3(2) yes
C26 C28 H281 116.7 no
C29 C28 H281 115.9 no
C28 C29 N30 123.4(2) yes
C28 C29 C53 117.1(2) yes
N30 C29 C53 119.5(2) yes
Ga1 N30 C29 126.55(15) yes
Ga1 N30 C46 114.64(15) yes
C29 N30 C46 118.40(18) yes
C29 N30 C46 118.40(18) yes
C29 N30 Ga2 120.5(7) yes
C46 N30 Ga2 120.6(5) yes
N30 C46 C47 118.2(2) yes
N30 C46 C37 119.8(2) yes
C47 C46 C37 122.1(2) yes
C46 C47 C34 117.9(2) yes
C46 C47 C41 122.5(2) yes
C34 C47 C41 119.6(2) yes
C47 C34 C35 120.9(3) yes
C47 C34 H341 119.0 no
C35 C34 H341 120.1 no
C34 C35 C36 120.2(2) yes
C34 C35 H351 119.9 no
C36 C35 H351 119.9 no
C35 C36 C37 121.4(3) yes
C35 C36 H361 119.5 no
C37 C36 H361 119.1 no
C46 C37 C36 117.6(2) yes
C46 C37 C38 122.6(2) yes
C36 C37 C38 119.8(2) yes
C37 C38 C52 110.8(3) yes
C37 C38 C40 112.2(3) yes
C52 C38 C40 109.4(2) yes
C37 C38 H381 108.5 no
C52 C38 H381 108.7 no
C40 C38 H381 107.2 no
C38 C52 H521 109.8 no
C38 C52 H523 108.9 no
H521 C52 H523 110.2 no
C38 C52 H522 109.0 no
H521 C52 H522 109.5 no
H523 C52 H522 109.4 no
C38 C40 H401 108.7 no
C38 C40 H403 108.2 no
H401 C40 H403 109.5 no
C38 C40 H402 109.1 no
H401 C40 H402 110.3 no
H403 C40 H402 111.0 no
C47 C41 C42 111.6(3) yes
C47 C41 C43 112.4(2) yes
C42 C41 C43 111.2(3) yes
C47 C41 H411 107.8 no
C42 C41 H411 106.7 no
C43 C41 H411 106.8 no
C41 C42 H423 109.5 no
C41 C42 H422 109.8 no
H423 C42 H422 110.7 no
C41 C42 H421 107.4 no
H423 C42 H421 109.3 no
H422 C42 H421 110.0 no
C41 C43 H433 108.9 no
C41 C43 H432 109.1 no
H433 C43 H432 110.2 no
C41 C43 H431 109.0 no
H433 C43 H431 109.7 no
H432 C43 H431 110.0 no
C29 C53 H533 109.4 no
C29 C53 H532 110.5 no
H533 C53 H532 110.2 no
C29 C53 H531 108.1 no
H533 C53 H531 109.1 no
H532 C53 H531 109.6 no
Mn46 Ga45 N58 133.62(6) yes
Mn46 Ga45 N82 134.63(6) yes
N58 Ga45 N82 91.75(8) yes
Ga45 Mn46 C54 94.73(9) yes
Ga45 Mn46 C48 95.73(8) yes
C54 Mn46 C48 38.49(11) yes
Ga45 Mn46 C49 128.88(8) yes
C54 Mn46 C49 64.23(11) yes
C48 Mn46 C49 38.56(10) yes
Ga45 Mn46 C50 158.42(9) yes
C54 Mn46 C50 64.30(11) yes
C48 Mn46 C50 64.98(10) yes
C49 Mn46 C50 38.95(10) yes
Ga45 Mn46 C56 125.90(11) yes
C54 Mn46 C56 38.14(10) yes
C48 Mn46 C56 64.51(11) yes
C49 Mn46 C56 64.48(11) yes
C50 Mn46 C56 38.43(11) yes
Ga45 Mn46 C6 90.19(11) yes
C54 Mn46 C6 150.40(12) yes
C48 Mn46 C6 111.99(12) yes
C49 Mn46 C6 90.16(12) yes
C50 Mn46 C6 105.60(12) yes
Ga45 Mn46 C55 93.75(9) yes
C54 Mn46 C55 116.72(13) yes
C48 Mn46 C55 154.11(13) yes
C49 Mn46 C55 137.31(12) yes
C50 Mn46 C55 100.17(11) yes
C56 Mn46 C6 143.57(12) yes
C56 Mn46 C55 90.51(12) yes
C6 Mn46 C55 91.98(13) yes
C54 Mn46 C48 38.49(11) yes
C54 Mn46 C49 64.23(11) yes
C48 Mn46 C49 38.56(10) yes
C54 Mn46 C50 64.30(11) yes
C48 Mn46 C50 64.98(10) yes
C49 Mn46 C50 38.95(10) yes
C54 Mn46 C56 38.14(10) yes
C48 Mn46 C56 64.51(11) yes
C49 Mn46 C56 64.48(11) yes
C50 Mn46 C56 38.43(11) yes
C54 Mn46 C6 150.40(12) yes
C48 Mn46 C6 111.99(12) yes
C49 Mn46 C6 90.16(12) yes
C50 Mn46 C6 105.60(12) yes
C56 Mn46 C6 143.57(12) yes
C54 Mn46 C55 116.72(13) yes
C48 Mn46 C55 154.11(13) yes
C49 Mn46 C55 137.31(12) yes
C50 Mn46 C55 100.17(11) yes
C56 Mn46 C55 90.51(12) yes
C54 Mn46 Ga3 103.8(6) yes
C48 Mn46 Ga3 98.8(2) yes
C49 Mn46 Ga3 127.1(2) yes
C50 Mn46 Ga3 163.79(19) yes
C56 Mn46 Ga3 136.8(7) yes
C6 Mn46 C55 91.98(13) yes
C6 Mn46 Ga3 79.2(7) yes
C55 Mn46 Ga3 95.08(18) yes
Mn46 C54 C48 70.11(15) yes
Mn46 C54 C56 71.52(16) yes
C48 C54 C56 108.8(2) yes
Mn46 C54 H541 124.6 no
C48 C54 H541 125.8 no
C56 C54 H541 125.4 no
Mn46 C48 C54 71.40(14) yes
Mn46 C48 C49 69.88(14) yes
C54 C48 C49 107.3(2) yes
Mn46 C48 H481 125.2 no
C54 C48 H481 126.4 no
C49 C48 H481 126.3 no
Mn46 C49 C48 71.57(14) yes
Mn46 C49 C50 71.01(14) yes
C48 C49 C50 108.7(3) yes
Mn46 C49 H491 124.3 no
C48 C49 H491 125.2 no
C50 C49 H491 126.1 no
Mn46 C50 C49 70.05(15) yes
Mn46 C50 C56 72.38(15) yes
C49 C50 C56 107.8(2) yes
Mn46 C50 H501 124.6 no
C49 C50 H501 126.1 no
C56 C50 H501 126.0 no
Mn46 C56 C50 69.20(16) yes
Mn46 C56 C54 70.34(16) yes
C50 C56 C54 107.4(3) yes
Mn46 C56 C57 128.5(2) yes
C50 C56 C57 126.5(3) yes
C54 C56 C57 126.0(3) yes
C56 C57 H572 108.9 no
C56 C57 H571 110.3 no
H572 C57 H571 108.1 no
C56 C57 H573 111.0 no
H572 C57 H573 109.0 no
H571 C57 H573 109.4 no
Mn46 C6 O54 175.2(2) yes
Mn46 C55 O56 173.3(3) yes
Ga45 N58 C59 115.13(14) yes
Ga45 N58 C70 126.33(15) yes
C59 N58 C70 118.50(18) yes
C59 N58 C70 118.50(18) yes
C59 N58 Ga3 120.3(4) yes
C70 N58 Ga3 119.8(6) yes
N58 C59 C60 117.99(19) yes
N58 C59 C63 119.7(2) yes
C60 C59 C63 122.1(2) yes
C59 C60 C64 117.4(2) yes
C59 C60 C74 121.4(2) yes
C64 C60 C74 121.2(2) yes
C60 C64 C61 121.2(2) yes
C60 C64 H641 119.8 no
C61 C64 H641 119.0 no
C64 C61 C62 120.3(2) yes
C64 C61 H611 119.5 no
C62 C61 H611 120.2 no
C61 C62 C63 121.3(2) yes
C61 C62 H621 120.4 no
C63 C62 H621 118.3 no
C59 C63 C62 117.5(2) yes
C59 C63 C65 122.7(2) yes
C62 C63 C65 119.8(2) yes
C63 C65 C66 111.1(2) yes
C63 C65 C71 111.5(2) yes
C66 C65 C71 109.7(2) yes
C63 C65 H651 108.9 no
C66 C65 H651 107.8 no
C71 C65 H651 107.7 no
C65 C66 H661 110.0 no
C65 C66 H663 109.8 no
H661 C66 H663 109.1 no
C65 C66 H662 109.7 no
H661 C66 H662 109.3 no
H663 C66 H662 108.9 no
C65 C71 H711 109.0 no
C65 C71 H713 109.1 no
H711 C71 H713 109.3 no
C65 C71 H712 109.7 no
H711 C71 H712 109.8 no
H713 C71 H712 109.9 no
C60 C74 C68 113.5(2) yes
C60 C74 C69 113.4(2) yes
C68 C74 C69 108.2(2) yes
C60 C74 H741 107.5 no
C68 C74 H741 106.7 no
C69 C74 H741 107.3 no
C74 C68 H683 109.2 no
C74 C68 H682 109.6 no
H683 C68 H682 108.7 no
C74 C68 H681 110.6 no
H683 C68 H681 109.4 no
H682 C68 H681 109.3 no
C74 C69 H693 109.4 no
C74 C69 H692 108.4 no
H693 C69 H692 108.8 no
C74 C69 H691 111.0 no
H693 C69 H691 109.3 no
H692 C69 H691 109.9 no
N58 C70 C75 119.5(2) yes
N58 C70 C72 123.2(2) yes
C75 C70 C72 117.2(2) yes
C70 C75 H753 109.7 no
C70 C75 H752 109.5 no
H753 C75 H752 109.0 no
C70 C75 H751 110.7 no
H753 C75 H751 108.6 no
H752 C75 H751 109.3 no
C70 C72 C76 127.3(2) yes
C70 C72 H721 116.6 no
C76 C72 H721 116.1 no
C72 C76 N82 123.6(2) yes
C72 C76 C95 117.0(2) yes
N82 C76 C95 119.4(2) yes
Ga45 N82 C76 126.42(15) yes
Ga45 N82 C87 114.51(15) yes
C76 N82 C87 118.64(18) yes
C76 N82 C87 118.64(18) yes
C76 N82 Ga3 120.3(6) yes
C87 N82 Ga3 120.6(5) yes
N82 C87 C88 118.1(2) yes
N82 C87 C92 120.1(2) yes
C88 C87 C92 121.8(2) yes
C87 C88 C89 117.8(2) yes
C87 C88 C93 122.4(2) yes
C89 C88 C93 119.8(2) yes
C88 C89 C90 121.1(3) yes
C88 C89 H891 118.9 no
C90 C89 H891 119.9 no
C89 C90 C91 120.1(2) yes
C89 C90 H901 119.8 no
C91 C90 H901 120.0 no
C90 C91 C92 121.3(2) yes
C90 C91 H911 119.5 no
C92 C91 H911 119.2 no
C87 C92 C91 117.9(2) yes
C87 C92 C81 122.4(2) yes
C91 C92 C81 119.6(2) yes
C92 C81 C7 112.2(2) yes
C92 C81 C83 110.6(3) yes
C7 C81 C83 109.5(2) yes
C92 C81 H811 108.4 no
C7 C81 H811 107.9 no
C83 C81 H811 108.0 no
C81 C7 H71 108.0 no
C81 C7 H73 108.3 no
H71 C7 H73 109.8 no
C81 C7 H72 109.6 no
H71 C7 H72 110.6 no
H73 C7 H72 110.4 no
C81 C83 H831 109.7 no
C81 C83 H833 109.8 no
H831 C83 H833 109.0 no
C81 C83 H832 109.8 no
H831 C83 H832 109.0 no
H833 C83 H832 109.4 no
C88 C93 C94 111.4(3) yes
C88 C93 C86 112.5(2) yes
C94 C93 C86 111.3(3) yes
C88 C93 H931 108.1 no
C94 C93 H931 106.7 no
C86 C93 H931 106.5 no
C93 C94 H943 109.9 no
C93 C94 H942 109.8 no
H943 C94 H942 110.2 no
C93 C94 H941 107.6 no
H943 C94 H941 109.9 no
H942 C94 H941 109.5 no
C93 C86 H863 108.5 no
C93 C86 H862 109.8 no
H863 C86 H862 110.2 no
C93 C86 H861 109.0 no
H863 C86 H861 109.7 no
H862 C86 H861 109.6 no
C76 C95 H953 109.3 no
C76 C95 H952 110.1 no
H953 C95 H952 110.0 no
C76 C95 H951 108.4 no
H953 C95 H951 109.3 no
H952 C95 H951 109.7 no
N14 Ga2 N30 93.79(7) yes
N14 Ga2 Mn2 125.0(11) yes
N30 Ga2 Mn2 125.9(12) yes
N58 Ga3 N82 93.81(7) yes
N58 Ga3 Mn46 124.3(10) yes
N82 Ga3 Mn46 125.6(11) yes

loop_
_geom_bond_atom_site_label_1
_geom_bond_atom_site_label_2
_geom_bond_distance
_geom_bond_publ_flag
Ga1 Mn2 2.3111(9) yes
Ga1 N14 1.9857(19) yes
Ga1 N30 1.976(2) yes
Mn2 C3 1.760(3) yes
Mn2 C5 2.162(3) yes
Mn2 C10 2.147(2) yes
Mn2 C12 2.129(2) yes
Mn2 C13 2.132(3) yes
Mn2 C9 2.173(3) yes
Mn2 C11 1.770(3) yes
Mn2 C3 1.760(3) yes
Mn2 C5 2.162(3) yes
Mn2 C10 2.147(2) yes
Mn2 C12 2.129(2) yes
Mn2 C13 2.132(3) yes
Mn2 C9 2.173(3) yes
Mn2 C11 1.770(3) yes
Mn2 Ga2 2.49(2) yes
C3 O4 1.174(4) yes
C5 C10 1.416(4) yes
C5 C9 1.420(4) yes
C5 H51 0.990 no
C10 C12 1.416(4) yes
C10 H101 0.980 no
C12 C13 1.417(4) yes
C12 H121 0.983 no
C13 C9 1.415(4) yes
C13 H131 0.978 no
C9 C4 1.500(4) yes
C4 H42 0.965 no
C4 H41 0.977 no
C4 H43 0.969 no
C11 O12 1.165(3) yes
N14 C15 1.442(3) yes
N14 C26 1.338(3) yes
N14 C15 1.442(3) yes
N14 C26 1.338(3) yes
N14 Ga2 1.954(4) yes
C15 C16 1.413(3) yes
C15 C24 1.407(3) yes
C16 C19 1.397(3) yes
C16 C33 1.522(3) yes
C19 C20 1.384(4) yes
C19 H191 0.950 no
C20 C21 1.378(4) yes
C20 H201 0.941 no
C21 C24 1.396(3) yes
C21 H211 0.946 no
C24 C27 1.520(3) yes
C27 C30 1.532(4) yes
C27 C32 1.537(3) yes
C27 H271 0.988 no
C30 H301 0.971 no
C30 H303 0.975 no
C30 H302 0.965 no
C32 H321 0.970 no
C32 H323 0.965 no
C32 H322 0.963 no
C33 C39 1.529(4) yes
C33 C44 1.537(4) yes
C33 H331 1.000 no
C39 H393 0.974 no
C39 H392 0.970 no
C39 H391 0.966 no
C44 H443 0.963 no
C44 H442 0.974 no
C44 H441 0.963 no
C26 C45 1.508(3) yes
C26 C28 1.394(3) yes
C45 H453 0.964 no
C45 H452 0.962 no
C45 H451 0.962 no
C28 C29 1.398(3) yes
C28 H281 0.945 no
C29 N30 1.336(3) yes
C29 C53 1.508(3) yes
N30 C46 1.447(3) yes
N30 C46 1.447(3) yes
N30 Ga2 1.940(4) yes
C46 C47 1.399(3) yes
C46 C37 1.408(3) yes
C47 C34 1.400(3) yes
C47 C41 1.524(4) yes
C34 C35 1.382(4) yes
C34 H341 0.943 no
C35 C36 1.381(4) yes
C35 H351 0.939 no
C36 C37 1.392(3) yes
C36 H361 0.944 no
C37 C38 1.517(4) yes
C38 C52 1.529(4) yes
C38 C40 1.538(4) yes
C38 H381 0.984 no
C52 H521 0.962 no
C52 H523 0.975 no
C52 H522 0.970 no
C40 H401 0.964 no
C40 H403 0.971 no
C40 H402 0.968 no
C41 C42 1.515(4) yes
C41 C43 1.522(4) yes
C41 H411 0.993 no
C42 H423 0.965 no
C42 H422 0.977 no
C42 H421 0.969 no
C43 H433 0.967 no
C43 H432 0.972 no
C43 H431 0.973 no
C53 H533 0.959 no
C53 H532 0.970 no
C53 H531 0.964 no
Ga45 Mn46 2.3118(8) yes
Ga45 N58 1.9849(18) yes
Ga45 N82 1.9786(19) yes
Mn46 C54 2.163(3) yes
Mn46 C48 2.146(2) yes
Mn46 C49 2.124(3) yes
Mn46 C50 2.137(3) yes
Mn46 C56 2.178(3) yes
Mn46 C6 1.767(3) yes
Mn46 C55 1.767(3) yes
Mn46 C54 2.163(3) yes
Mn46 C48 2.146(2) yes
Mn46 C49 2.124(3) yes
Mn46 C50 2.137(3) yes
Mn46 C56 2.178(3) yes
Mn46 C6 1.767(3) yes
Mn46 C55 1.767(3) yes
Mn46 Ga3 2.50(2) yes
C54 C48 1.421(4) yes
C54 C56 1.419(4) yes
C54 H541 0.991 no
C48 C49 1.410(4) yes
C48 H481 0.981 no
C49 C50 1.420(4) yes
C49 H491 0.980 no
C50 C56 1.421(4) yes
C50 H501 0.984 no
C56 C57 1.497(4) yes
C57 H572 0.967 no
C57 H571 0.971 no
C57 H573 0.979 no
C6 O54 1.171(4) yes
C55 O56 1.167(3) yes
N58 C59 1.446(3) yes
N58 C70 1.339(3) yes
N58 C59 1.446(3) yes
N58 C70 1.339(3) yes
N58 Ga3 1.956(4) yes
C59 C60 1.411(3) yes
C59 C63 1.406(3) yes
C60 C64 1.394(3) yes
C60 C74 1.523(3) yes
C64 C61 1.390(4) yes
C64 H641 0.951 no
C61 C62 1.373(4) yes
C61 H611 0.950 no
C62 C63 1.400(3) yes
C62 H621 0.953 no
C63 C65 1.519(3) yes
C65 C66 1.530(4) yes
C65 C71 1.535(3) yes
C65 H651 0.993 no
C66 H661 0.972 no
C66 H663 0.973 no
C66 H662 0.963 no
C71 H711 0.961 no
C71 H713 0.959 no
C71 H712 0.963 no
C74 C68 1.524(4) yes
C74 C69 1.533(4) yes
C74 H741 0.997 no
C68 H683 0.972 no
C68 H682 0.965 no
C68 H681 0.976 no
C69 H693 0.961 no
C69 H692 0.963 no
C69 H691 0.970 no
C70 C75 1.506(3) yes
C70 C72 1.401(3) yes
C75 H753 0.954 no
C75 H752 0.962 no
C75 H751 0.958 no
C72 C76 1.394(3) yes
C72 H721 0.952 no
C76 N82 1.337(3) yes
C76 C95 1.509(3) yes
N82 C87 1.442(3) yes
N82 C87 1.442(3) yes
N82 Ga3 1.940(4) yes
C87 C88 1.407(3) yes
C87 C92 1.405(3) yes
C88 C89 1.397(3) yes
C88 C93 1.525(4) yes
C89 C90 1.383(4) yes
C89 H891 0.948 no
C90 C91 1.380(4) yes
C90 H901 0.939 no
C91 C92 1.394(3) yes
C91 H911 0.943 no
C92 C81 1.520(4) yes
C81 C7 1.539(4) yes
C81 C83 1.529(4) yes
C81 H811 0.984 no
C7 H71 0.969 no
C7 H73 0.970 no
C7 H72 0.964 no
C83 H831 0.961 no
C83 H833 0.963 no
C83 H832 0.977 no
C93 C94 1.515(4) yes
C93 C86 1.523(4) yes
C93 H931 0.991 no
C94 H943 0.967 no
C94 H942 0.976 no
C94 H941 0.972 no
C86 H863 0.966 no
C86 H862 0.966 no
C86 H861 0.966 no
C95 H953 0.949 no
C95 H952 0.973 no
C95 H951 0.968 no

loop_
_geom_hbond_atom_site_label_D
_geom_hbond_atom_site_label_H
_geom_hbond_atom_site_label_A
_geom_hbond_angle_DHA
_geom_hbond_distance_DH
_geom_hbond_distance_HA
_geom_hbond_distance_DA
_geom_hbond_publ_flag
C44 H442 C26 141.64 0.974 2.504 3.324(4) yes
C69 H691 C70 139.99 0.970 2.522 3.324(4) yes
